data_4111236
loop_
_publ_author_name
'Albert Epshteyn'
'Peter Y. Zavalij'
'Lawrence R. Sita'

_publ_section_title
;
 High-Oxidation-State Neutral and Cationic Tantalum(IV) Alkyl Complexes
 That Are Stable toward \b-Hydrogen and \b-Methyl Eliminations
;
_journal_name_full 'Journal of the American Chemical Society'
_journal_page_first 16052
_journal_page_last 16053
_journal_paper_doi 10.1021/ja067011y
_journal_volume 128
_journal_year 2006
_chemical_absolute_configuration ad
_chemical_formula_moiety 'C24 H46 N2 Ta'
_chemical_formula_sum 'C24 H46 N2 Ta'
_chemical_formula_weight 543.58
_chemical_name_systematic ?
_space_group_IT_number 19
_symmetry_cell_setting orthorhombic
_symmetry_space_group_name_Hall 'P 2ac 2ab'
_symmetry_space_group_name_H-M 'P 21 21 21'
_atom_sites_solution_hydrogens geom
_atom_sites_solution_primary direct
_atom_sites_solution_secondary difmap
_audit_creation_method 'SHELXL-97 & ZCIF'
_cell_angle_alpha 90.00
_cell_angle_beta 90.00
_cell_angle_gamma 90.00
_cell_formula_units_Z 4
_cell_length_a 9.0851(16)
_cell_length_b 14.834(3)
_cell_length_c 18.443(3)
_cell_measurement_reflns_used 7630
_cell_measurement_temperature 223(2)
_cell_measurement_theta_max 28.9
_cell_measurement_theta_min 2.2
_cell_volume 2485.5(8)
_computing_cell_refinement 'SAINT (Bruker, 1999)'
_computing_data_collection 'SMART (Bruker, 1999)'
_computing_data_reduction SAINT
_computing_molecular_graphics 'XSHEL (Bruker, 1999)'
_computing_publication_material SHELXL-97
_computing_structure_refinement 'SHELXL-97 (Sheldrick, 1997)'
_computing_structure_solution 'SHELXS-97 (Sheldrick, 1990)'
_diffrn_ambient_temperature 223(2)
_diffrn_detector 'CCD area detector'
_diffrn_detector_area_resol_mean 8.33
_diffrn_detector_type 'Bruker Smart1000'
_diffrn_measured_fraction_theta_full 0.999
_diffrn_measured_fraction_theta_max 0.999
_diffrn_measurement_details 606,606,606,573
_diffrn_measurement_device_type 'three-circle diffractometer'
_diffrn_measurement_method '\w and \f scans'
_diffrn_measurement_specimen_support 'glass capillary'
_diffrn_orient_matrix_type standard
_diffrn_orient_matrix_UB_11 0.0240125
_diffrn_orient_matrix_UB_12 -0.0009211
_diffrn_orient_matrix_UB_13 0.0529304
_diffrn_orient_matrix_UB_21 0.0466201
_diffrn_orient_matrix_UB_22 -0.0606670
_diffrn_orient_matrix_UB_23 -0.0057889
_diffrn_orient_matrix_UB_31 0.0968025
_diffrn_orient_matrix_UB_32 0.0294077
_diffrn_orient_matrix_UB_33 -0.0103028
_diffrn_radiation_monochromator graphite
_diffrn_radiation_source 'fine-focus sealed tube'
_diffrn_radiation_type MoK\a
_diffrn_radiation_wavelength 0.71073
_diffrn_reflns_av_R_equivalents 0.0270
_diffrn_reflns_av_sigmaI/netI 0.0204
_diffrn_reflns_limit_h_max 11
_diffrn_reflns_limit_h_min -11
_diffrn_reflns_limit_k_max 19
_diffrn_reflns_limit_k_min -19
_diffrn_reflns_limit_l_max 23
_diffrn_reflns_limit_l_min -23
_diffrn_reflns_number 26296
_diffrn_reflns_theta_full 27.50
_diffrn_reflns_theta_max 27.50
_diffrn_reflns_theta_min 2.50
_diffrn_source_current 30
_diffrn_source_voltage 50
_diffrn_standards_decay_% 0.00
_exptl_absorpt_coefficient_mu 4.433
_exptl_absorpt_correction_T_max 0.733
_exptl_absorpt_correction_T_min 0.493
_exptl_absorpt_correction_type multi-scan
_exptl_absorpt_process_details 'SADABS (Sheldrick, 1996)'
_exptl_crystal_colour orange
_exptl_crystal_density_diffrn 1.453
_exptl_crystal_density_method not-measured
_exptl_crystal_description prism
_exptl_crystal_F_000 1108
_exptl_crystal_id 'Sita/Epshteyn AE573: 2nd run at -50C'
_exptl_crystal_size_max 0.28
_exptl_crystal_size_mid 0.14
_exptl_crystal_size_min 0.07
_refine_diff_density_max 3.969
_refine_diff_density_min -0.790
_refine_diff_density_rms 0.111
_refine_ls_abs_structure_details '(Flack, 1983)'
_refine_ls_abs_structure_Flack 0.516(16)
_refine_ls_extinction_method none
_refine_ls_goodness_of_fit_ref 1.000
_refine_ls_hydrogen_treatment constr
_refine_ls_matrix_type full
_refine_ls_number_parameters 289
_refine_ls_number_reflns 5694
_refine_ls_number_restraints 45
_refine_ls_restrained_S_all 0.999
_refine_ls_R_factor_all 0.0356
_refine_ls_R_factor_gt 0.0327
_refine_ls_shift/su_max 0.001
_refine_ls_shift/su_mean 0.000
_refine_ls_structure_factor_coef Fsqd
_refine_ls_weighting_details 'w=1/[\s^2^(Fo^2^)+(0.02P)^2^+11.P], P=(max(Fo^2^,0)+2Fc^2^)/3'
_refine_ls_weighting_scheme calc
_refine_ls_wR_factor_gt 0.0717
_refine_ls_wR_factor_ref 0.0731
_reflns_Friedel_coverage 0.769
_reflns_number_gt 5419
_reflns_number_total 5694
_reflns_threshold_expression >2sigma(I)
_cod_data_source_file ja067011ysi20061102_121234.cif
_cod_data_source_block Cp*Ta(Np)(Me)[N(iPr)C(Me)N(iPr)]
_cod_original_cell_volume 2485.6(8)
_cod_database_code 4111236

loop_
_symmetry_equiv_pos_as_xyz
'x, y, z'
'-x+1/2, -y, z+1/2'
'-x, y+1/2, -z+1/2'
'x+1/2, -y+1/2, -z'

loop_
_atom_site_label
_atom_site_type_symbol
_atom_site_fract_x
_atom_site_fract_y
_atom_site_fract_z
_atom_site_U_iso_or_equiv
_atom_site_adp_type
_atom_site_occupancy
_atom_site_symmetry_multiplicity
_atom_site_calc_flag
_atom_site_refinement_flags
_atom_site_disorder_assembly
_atom_site_disorder_group
Ta1 Ta 0.38483(2) 0.486331(15) 0.171145(12) 0.03617(6) Uani 1 1 d . A .
N1 N 0.5641(6) 0.5407(5) 0.2345(3) 0.0528(15) Uani 1 1 d . . .
N2 N 0.5175(7) 0.5987(4) 0.1270(3) 0.0529(14) Uani 1 1 d . . .
C1 C 0.6139(8) 0.5925(4) 0.1808(4) 0.0548(16) Uani 1 1 d . A .
C2 C 0.7679(10) 0.6330(7) 0.1795(6) 0.097(4) Uani 1 1 d . . .
H2A H 0.7784 0.6711 0.1370 0.145 Uiso 1 1 calc R A .
H2B H 0.8402 0.5849 0.1777 0.145 Uiso 1 1 calc R . .
H2C H 0.7830 0.6687 0.2229 0.145 Uiso 1 1 calc R . .
C3 C 0.6541(8) 0.5282(7) 0.3011(4) 0.070(2) Uani 1 1 d . . .
H3 H 0.7129 0.5837 0.3081 0.084 Uiso 1 1 calc R . .
C4 C 0.5640(9) 0.5163(9) 0.3653(4) 0.089(3) Uani 1 1 d . . .
H4A H 0.5097 0.5713 0.3748 0.134 Uiso 1 1 calc R . .
H4B H 0.6265 0.5024 0.4064 0.134 Uiso 1 1 calc R . .
H4C H 0.4954 0.4671 0.3574 0.134 Uiso 1 1 calc R . .
C5 C 0.7641(9) 0.4485(8) 0.2919(5) 0.092(3) Uani 1 1 d . . .
H5A H 0.7097 0.3929 0.2848 0.139 Uiso 1 1 calc R . .
H5B H 0.8248 0.4435 0.3349 0.139 Uiso 1 1 calc R . .
H5C H 0.8262 0.4595 0.2500 0.139 Uiso 1 1 calc R . .
C6 C 0.5696(18) 0.6494(9) 0.0634(7) 0.051(4) Uani 0.560(16) 1 d PDU A 1
H6 H 0.6720 0.6313 0.0523 0.061 Uiso 0.560(16) 1 calc PR A 1
C7 C 0.566(2) 0.7492(11) 0.0814(11) 0.070(5) Uani 0.560(16) 1 d PDU A 1
H7A H 0.4651 0.7698 0.0836 0.105 Uiso 0.560(16) 1 calc PR A 1
H7B H 0.6186 0.7826 0.0442 0.105 Uiso 0.560(16) 1 calc PR A 1
H7C H 0.6134 0.7592 0.1279 0.105 Uiso 0.560(16) 1 calc PR A 1
C8 C 0.4710(18) 0.6283(10) -0.0029(7) 0.068(4) Uani 0.560(16) 1 d PDU A 1
H8A H 0.4790 0.5648 -0.0149 0.102 Uiso 0.560(16) 1 calc PR A 1
H8B H 0.5026 0.6643 -0.0439 0.102 Uiso 0.560(16) 1 calc PR A 1
H8C H 0.3694 0.6425 0.0087 0.102 Uiso 0.560(16) 1 calc PR A 1
C6A C 0.511(2) 0.6540(12) 0.0581(11) 0.051(5) Uani 0.440(16) 1 d PDU A 2
H6A H 0.4149 0.6392 0.0353 0.061 Uiso 0.440(16) 1 calc PR A 2
C7A C 0.511(2) 0.7555(12) 0.0678(13) 0.057(5) Uani 0.440(16) 1 d PDU A 2
H7A1 H 0.5219 0.7844 0.0209 0.086 Uiso 0.440(16) 1 calc PR A 2
H7A2 H 0.5929 0.7727 0.0988 0.086 Uiso 0.440(16) 1 calc PR A 2
H7A3 H 0.4195 0.7745 0.0899 0.086 Uiso 0.440(16) 1 calc PR A 2
C8A C 0.630(3) 0.6217(12) 0.0042(10) 0.081(6) Uani 0.440(16) 1 d PDU A 2
H8A1 H 0.6186 0.6535 -0.0414 0.122 Uiso 0.440(16) 1 calc PR A 2
H8A2 H 0.6190 0.5574 -0.0039 0.122 Uiso 0.440(16) 1 calc PR A 2
H8A3 H 0.7265 0.6339 0.0242 0.122 Uiso 0.440(16) 1 calc PR A 2
C9 C 0.4376(8) 0.3536(5) 0.2220(4) 0.0545(17) Uani 1 1 d . . .
H9A H 0.5376 0.3366 0.2098 0.082 Uiso 1 1 calc R A .
H9B H 0.3700 0.3082 0.2041 0.082 Uiso 1 1 calc R . .
H9C H 0.4281 0.3584 0.2743 0.082 Uiso 1 1 calc R . .
C10 C 0.4060(8) 0.4136(4) 0.0647(3) 0.0482(15) Uani 1 1 d . . .
H10A H 0.3229 0.3715 0.0629 0.058 Uiso 1 1 calc R A .
H10B H 0.3868 0.4590 0.0273 0.058 Uiso 1 1 calc R . .
C11 C 0.5418(8) 0.3591(5) 0.0372(4) 0.0527(17) Uani 1 1 d . A .
C12 C 0.6870(8) 0.3981(7) 0.0663(5) 0.077(3) Uani 1 1 d . . .
H12A H 0.6901 0.3914 0.1186 0.115 Uiso 1 1 calc R A .
H12B H 0.6934 0.4615 0.0539 0.115 Uiso 1 1 calc R . .
H12C H 0.7692 0.3660 0.0449 0.115 Uiso 1 1 calc R . .
C13 C 0.5345(12) 0.2609(6) 0.0584(5) 0.081(3) Uani 1 1 d . . .
H13A H 0.6274 0.2320 0.0471 0.122 Uiso 1 1 calc R A .
H13B H 0.4559 0.2316 0.0316 0.122 Uiso 1 1 calc R . .
H13C H 0.5153 0.2560 0.1100 0.122 Uiso 1 1 calc R . .
C14 C 0.5492(11) 0.3632(6) -0.0459(4) 0.075(2) Uani 1 1 d . . .
H14A H 0.5625 0.4252 -0.0612 0.113 Uiso 1 1 calc R A .
H14B H 0.4584 0.3397 -0.0662 0.113 Uiso 1 1 calc R . .
H14C H 0.6314 0.3271 -0.0628 0.113 Uiso 1 1 calc R . .
C15 C 0.1341(6) 0.4397(4) 0.1813(4) 0.0445(14) Uani 1 1 d . . .
C16 C 0.1763(6) 0.4790(5) 0.2490(3) 0.0433(13) Uani 1 1 d . A .
C17 C 0.2012(7) 0.5717(5) 0.2373(4) 0.0453(15) Uani 1 1 d . . .
C18 C 0.1732(6) 0.5899(4) 0.1630(4) 0.0452(15) Uani 1 1 d . A .
C19 C 0.1323(6) 0.5097(4) 0.1286(3) 0.0456(13) Uani 1 1 d . A .
C20 C 0.0802(7) 0.3444(4) 0.1697(6) 0.067(2) Uani 1 1 d . A .
H20A H -0.0255 0.3422 0.1767 0.100 Uiso 1 1 calc R . .
H20B H 0.1278 0.3045 0.2041 0.100 Uiso 1 1 calc R . .
H20C H 0.1037 0.3254 0.1207 0.100 Uiso 1 1 calc R . .
C21 C 0.1686(8) 0.4336(5) 0.3220(4) 0.0627(18) Uani 1 1 d . . .
H21A H 0.2381 0.4619 0.3548 0.094 Uiso 1 1 calc R A .
H21B H 0.1929 0.3703 0.3168 0.094 Uiso 1 1 calc R . .
H21C H 0.0698 0.4394 0.3414 0.094 Uiso 1 1 calc R . .
C22 C 0.2386(10) 0.6426(6) 0.2937(5) 0.075(3) Uani 1 1 d . A .
H22A H 0.3245 0.6763 0.2781 0.112 Uiso 1 1 calc R . .
H22B H 0.2592 0.6135 0.3397 0.112 Uiso 1 1 calc R . .
H22C H 0.1560 0.6835 0.2994 0.112 Uiso 1 1 calc R . .
C23 C 0.1705(10) 0.6842(5) 0.1324(5) 0.077(3) Uani 1 1 d . . .
H23A H 0.0771 0.7125 0.1440 0.115 Uiso 1 1 calc R A .
H23B H 0.1826 0.6817 0.0802 0.115 Uiso 1 1 calc R . .
H23C H 0.2500 0.7191 0.1535 0.115 Uiso 1 1 calc R . .
C24 C 0.0798(8) 0.5010(7) 0.0512(4) 0.073(2) Uani 1 1 d . . .
H24A H 0.1548 0.5239 0.0186 0.110 Uiso 1 1 calc R A .
H24B H -0.0101 0.5353 0.0449 0.110 Uiso 1 1 calc R . .
H24C H 0.0611 0.4380 0.0403 0.110 Uiso 1 1 calc R . .

loop_
_atom_site_aniso_label
_atom_site_aniso_U_11
_atom_site_aniso_U_22
_atom_site_aniso_U_33
_atom_site_aniso_U_23
_atom_site_aniso_U_13
_atom_site_aniso_U_12
Ta1 0.02953(9) 0.04138(11) 0.03762(10) 0.00222(9) -0.00075(9) -0.00048(8)
N1 0.037(2) 0.083(5) 0.038(3) -0.009(3) -0.003(2) 0.000(3)
N2 0.065(4) 0.051(3) 0.042(3) 0.000(3) 0.009(3) -0.017(3)
C1 0.043(3) 0.065(4) 0.056(4) -0.022(3) 0.010(4) -0.014(3)
C2 0.068(5) 0.130(9) 0.093(7) -0.037(7) 0.025(5) -0.049(5)
C3 0.052(4) 0.104(7) 0.055(4) -0.003(4) -0.014(3) 0.010(4)
C4 0.078(5) 0.144(9) 0.046(4) 0.010(6) -0.006(3) 0.017(7)
C5 0.059(5) 0.146(10) 0.072(6) -0.024(6) -0.023(4) 0.036(6)
C6 0.059(8) 0.048(6) 0.045(6) -0.001(5) 0.012(5) -0.011(6)
C7 0.082(9) 0.058(7) 0.070(8) -0.008(6) -0.003(7) -0.020(6)
C8 0.093(8) 0.058(7) 0.052(7) -0.003(5) 0.001(6) -0.016(6)
C6A 0.055(9) 0.052(7) 0.046(8) 0.011(6) 0.003(6) -0.005(7)
C7A 0.059(9) 0.053(7) 0.060(9) 0.007(6) 0.003(7) -0.004(7)
C8A 0.094(10) 0.076(8) 0.073(9) -0.002(7) 0.023(8) 0.004(8)
C9 0.047(4) 0.062(4) 0.055(4) 0.009(3) 0.005(3) 0.012(3)
C10 0.046(4) 0.047(3) 0.051(3) 0.001(3) -0.005(3) 0.003(3)
C11 0.050(4) 0.054(4) 0.054(4) -0.015(3) -0.005(3) 0.008(3)
C12 0.044(4) 0.100(7) 0.087(6) -0.038(5) 0.006(4) 0.005(4)
C13 0.104(8) 0.056(5) 0.084(7) -0.011(4) -0.010(6) 0.021(5)
C14 0.092(6) 0.075(6) 0.058(5) -0.015(4) 0.000(4) 0.016(5)
C15 0.024(3) 0.044(3) 0.066(4) 0.001(3) 0.003(3) -0.004(2)
C16 0.031(2) 0.055(4) 0.043(3) 0.004(3) 0.007(2) 0.004(3)
C17 0.035(3) 0.046(4) 0.056(4) -0.010(3) -0.002(3) 0.007(3)
C18 0.036(3) 0.042(3) 0.058(4) 0.010(3) -0.002(3) 0.005(2)
C19 0.031(3) 0.057(3) 0.048(3) 0.004(3) -0.008(2) 0.006(3)
C20 0.047(4) 0.049(4) 0.104(6) -0.006(5) 0.003(4) -0.010(3)
C21 0.057(4) 0.081(5) 0.051(4) 0.008(4) 0.013(4) 0.009(3)
C22 0.066(5) 0.073(6) 0.085(6) -0.033(5) -0.004(4) 0.014(4)
C23 0.067(5) 0.053(4) 0.111(7) 0.023(5) -0.002(5) 0.006(4)
C24 0.053(4) 0.094(6) 0.072(4) 0.018(5) -0.026(3) -0.001(4)

loop_
_atom_type_symbol
_atom_type_description
_atom_type_scat_dispersion_real
_atom_type_scat_dispersion_imag
_atom_type_scat_source
C C 0.0033 0.0016 'International Tables Vol C Tables 4.2.6.8 and 6.1.1.4'
H H 0.0000 0.0000 'International Tables Vol C Tables 4.2.6.8 and 6.1.1.4'
N N 0.0061 0.0033 'International Tables Vol C Tables 4.2.6.8 and 6.1.1.4'
Ta Ta -0.7052 6.5227 'International Tables Vol C Tables 4.2.6.8 and 6.1.1.4'

loop_
_geom_angle_atom_site_label_1
_geom_angle_atom_site_label_2
_geom_angle_atom_site_label_3
_geom_angle
N1 Ta1 N2 60.5(2)
N1 Ta1 C9 86.6(3)
N2 Ta1 C9 134.6(2)
N1 Ta1 C10 125.9(2)
N2 Ta1 C10 89.6(2)
C9 Ta1 C10 85.7(3)
N1 Ta1 C16 106.9(2)
N2 Ta1 C16 133.6(2)
C9 Ta1 C16 83.0(2)
C10 Ta1 C16 125.0(2)
N1 Ta1 C15 141.7(2)
N2 Ta1 C15 140.1(2)
C9 Ta1 C15 85.2(2)
C10 Ta1 C15 90.6(2)
C16 Ta1 C15 34.9(2)
N1 Ta1 C17 93.0(2)
N2 Ta1 C17 99.6(2)
C9 Ta1 C17 113.4(3)
C10 Ta1 C17 138.5(2)
C16 Ta1 C17 34.1(2)
C15 Ta1 C17 57.0(2)
N1 Ta1 C19 145.7(2)
N2 Ta1 C19 106.6(2)
C9 Ta1 C19 117.4(2)
C10 Ta1 C19 82.4(2)
C16 Ta1 C19 56.92(19)
C15 Ta1 C19 34.2(2)
C17 Ta1 C19 56.1(2)
N1 Ta1 C18 112.8(2)
N2 Ta1 C18 86.2(2)
C9 Ta1 C18 137.9(2)
C10 Ta1 C18 108.2(2)
C16 Ta1 C18 56.2(2)
C15 Ta1 C18 56.05(19)
C17 Ta1 C18 33.7(2)
C19 Ta1 C18 33.1(2)
N1 Ta1 C1 30.6(2)
N2 Ta1 C1 30.4(2)
C9 Ta1 C1 109.4(3)
C10 Ta1 C1 106.3(2)
C16 Ta1 C1 128.3(2)
C15 Ta1 C1 158.1(2)
C17 Ta1 C1 101.5(2)
C19 Ta1 C1 133.0(2)
C18 Ta1 C1 104.4(2)
C1 N1 C3 119.9(6)
C1 N1 Ta1 94.0(4)
C3 N1 Ta1 144.6(6)
C1 N2 C6 114.8(8)
C1 N2 Ta1 91.9(4)
C6 N2 Ta1 148.5(6)
N2 C1 N1 111.8(6)
N2 C1 C2 124.6(8)
N1 C1 C2 123.5(8)
N2 C1 Ta1 57.7(3)
N1 C1 Ta1 55.5(3)
C2 C1 Ta1 165.3(6)
C1 C2 H2A 109.5
C1 C2 H2B 109.5
H2A C2 H2B 109.5
C1 C2 H2C 109.5
H2A C2 H2C 109.5
H2B C2 H2C 109.5
C4 C3 N1 112.2(6)
C4 C3 C5 111.1(9)
N1 C3 C5 110.9(6)
C4 C3 H3 107.5
N1 C3 H3 107.5
C5 C3 H3 107.5
C3 C4 H4A 109.5
C3 C4 H4B 109.5
H4A C4 H4B 109.5
C3 C4 H4C 109.5
H4A C4 H4C 109.5
H4B C4 H4C 109.5
C3 C5 H5A 109.5
C3 C5 H5B 109.5
H5A C5 H5B 109.5
C3 C5 H5C 109.5
H5A C5 H5C 109.5
H5B C5 H5C 109.5
N2 C6 C7 108.5(12)
N2 C6 C8 109.9(11)
C7 C6 C8 111.0(10)
N2 C6 H6 109.1
C7 C6 H6 109.1
C8 C6 H6 109.1
Ta1 C9 H9A 109.5
Ta1 C9 H9B 109.5
H9A C9 H9B 109.5
Ta1 C9 H9C 109.5
H9A C9 H9C 109.5
H9B C9 H9C 109.5
C11 C10 Ta1 126.9(5)
C11 C10 H10A 105.6
Ta1 C10 H10A 105.6
C11 C10 H10B 105.6
Ta1 C10 H10B 105.6
H10A C10 H10B 106.1
C13 C11 C14 107.3(7)
C13 C11 C12 108.1(7)
C14 C11 C12 107.3(8)
C13 C11 C10 112.4(7)
C14 C11 C10 109.8(6)
C12 C11 C10 111.8(6)
C11 C12 H12A 109.5
C11 C12 H12B 109.5
H12A C12 H12B 109.5
C11 C12 H12C 109.5
H12A C12 H12C 109.5
H12B C12 H12C 109.5
C11 C13 H13A 109.5
C11 C13 H13B 109.5
H13A C13 H13B 109.5
C11 C13 H13C 109.5
H13A C13 H13C 109.5
H13B C13 H13C 109.5
C11 C14 H14A 109.5
C11 C14 H14B 109.5
H14A C14 H14B 109.5
C11 C14 H14C 109.5
H14A C14 H14C 109.5
H14B C14 H14C 109.5
C19 C15 C16 107.5(5)
C19 C15 C20 125.6(6)
C16 C15 C20 126.3(7)
C19 C15 Ta1 75.3(3)
C16 C15 Ta1 72.2(3)
C20 C15 Ta1 124.7(4)
C17 C16 C15 107.9(6)
C17 C16 C21 125.5(6)
C15 C16 C21 125.8(6)
C17 C16 Ta1 74.6(4)
C15 C16 Ta1 72.8(3)
C21 C16 Ta1 126.6(4)
C16 C17 C18 107.8(6)
C16 C17 C22 127.3(7)
C18 C17 C22 124.7(7)
C16 C17 Ta1 71.3(3)
C18 C17 Ta1 74.8(4)
C22 C17 Ta1 123.6(5)
C19 C18 C17 108.9(5)
C19 C18 C23 127.9(7)
C17 C18 C23 122.7(7)
C19 C18 Ta1 72.8(3)
C17 C18 Ta1 71.5(3)
C23 C18 Ta1 127.8(5)
C18 C19 C15 107.9(5)
C18 C19 C24 125.9(6)
C15 C19 C24 125.9(6)
C18 C19 Ta1 74.1(3)
C15 C19 Ta1 70.5(3)
C24 C19 Ta1 125.9(4)
C15 C20 H20A 109.5
C15 C20 H20B 109.5
H20A C20 H20B 109.5
C15 C20 H20C 109.5
H20A C20 H20C 109.5
H20B C20 H20C 109.5
C16 C21 H21A 109.5
C16 C21 H21B 109.5
H21A C21 H21B 109.5
C16 C21 H21C 109.5
H21A C21 H21C 109.5
H21B C21 H21C 109.5
C17 C22 H22A 109.5
C17 C22 H22B 109.5
H22A C22 H22B 109.5
C17 C22 H22C 109.5
H22A C22 H22C 109.5
H22B C22 H22C 109.5
C18 C23 H23A 109.5
C18 C23 H23B 109.5
H23A C23 H23B 109.5
C18 C23 H23C 109.5
H23A C23 H23C 109.5
H23B C23 H23C 109.5
C19 C24 H24A 109.5
C19 C24 H24B 109.5
H24A C24 H24B 109.5
C19 C24 H24C 109.5
H24A C24 H24C 109.5
H24B C24 H24C 109.5

loop_
_geom_bond_atom_site_label_1
_geom_bond_atom_site_label_2
_geom_bond_distance
Ta1 N1 2.160(5)
Ta1 N2 2.212(6)
Ta1 C9 2.233(7)
Ta1 C10 2.249(6)
Ta1 C16 2.380(5)
Ta1 C15 2.388(5)
Ta1 C17 2.423(6)
Ta1 C19 2.449(5)
Ta1 C18 2.466(6)
Ta1 C1 2.616(6)
N1 C1 1.333(9)
N1 C3 1.489(8)
N2 C1 1.326(9)
N2 C6 1.472(16)
C1 C2 1.522(10)
C2 H2A 0.9700
C2 H2B 0.9700
C2 H2C 0.9700
C3 C4 1.449(11)
C3 C5 1.557(12)
C3 H3 0.9900
C4 H4A 0.9700
C4 H4B 0.9700
C4 H4C 0.9700
C5 H5A 0.9700
C5 H5B 0.9700
C5 H5C 0.9700
C6 C7 1.519(13)
C6 C8 1.547(14)
C6 H6 0.9900
C7 H7A 0.9700
C7 H7B 0.9700
C7 H7C 0.9700
C8 H8A 0.9700
C8 H8B 0.9700
C8 H8C 0.9700
C9 H9A 0.9700
C9 H9B 0.9700
C9 H9C 0.9700
C10 C11 1.559(9)
C10 H10A 0.9800
C10 H10B 0.9800
C11 C13 1.510(12)
C11 C14 1.536(11)
C11 C12 1.537(11)
C12 H12A 0.9700
C12 H12B 0.9700
C12 H12C 0.9700
C13 H13A 0.9700
C13 H13B 0.9700
C13 H13C 0.9700
C14 H14A 0.9700
C14 H14B 0.9700
C14 H14C 0.9700
C15 C19 1.423(8)
C15 C16 1.431(9)
C15 C20 1.511(8)
C16 C17 1.409(9)
C16 C21 1.507(9)
C17 C18 1.419(10)
C17 C22 1.519(10)
C18 C19 1.399(9)
C18 C23 1.509(9)
C19 C24 1.511(8)
C20 H20A 0.9700
C20 H20B 0.9700
C20 H20C 0.9700
C21 H21A 0.9700
C21 H21B 0.9700
C21 H21C 0.9700
C22 H22A 0.9700
C22 H22B 0.9700
C22 H22C 0.9700
C23 H23A 0.9700
C23 H23B 0.9700
C23 H23C 0.9700
C24 H24A 0.9700
C24 H24B 0.9700
C24 H24C 0.9700

loop_
_geom_torsion_atom_site_label_1
_geom_torsion_atom_site_label_2
_geom_torsion_atom_site_label_3
_geom_torsion_atom_site_label_4
_geom_torsion
N2 Ta1 N1 C1 -8.4(4)
C9 Ta1 N1 C1 139.0(4)
C10 Ta1 N1 C1 56.8(5)
C16 Ta1 N1 C1 -139.4(4)
C15 Ta1 N1 C1 -143.2(4)
C17 Ta1 N1 C1 -107.7(4)
C19 Ta1 N1 C1 -84.0(5)
C18 Ta1 N1 C1 -79.6(5)
N2 Ta1 N1 C3 -172.1(9)
C9 Ta1 N1 C3 -24.7(8)
C10 Ta1 N1 C3 -106.9(8)
C16 Ta1 N1 C3 56.9(9)
C15 Ta1 N1 C3 53.1(10)
C17 Ta1 N1 C3 88.6(8)
C19 Ta1 N1 C3 112.3(8)
C18 Ta1 N1 C3 116.7(8)
C1 Ta1 N1 C3 -163.7(11)
N1 Ta1 N2 C1 8.4(4)
C9 Ta1 N2 C1 -40.7(6)
C10 Ta1 N2 C1 -124.3(4)
C16 Ta1 N2 C1 93.9(5)
C15 Ta1 N2 C1 145.1(4)
C17 Ta1 N2 C1 96.4(4)
C19 Ta1 N2 C1 153.7(4)
C18 Ta1 N2 C1 127.4(4)
N1 Ta1 N2 C6 157.5(15)
C9 Ta1 N2 C6 108.4(14)
C10 Ta1 N2 C6 24.8(14)
C16 Ta1 N2 C6 -117.0(14)
C15 Ta1 N2 C6 -65.7(15)
C17 Ta1 N2 C6 -114.5(14)
C19 Ta1 N2 C6 -57.2(14)
C18 Ta1 N2 C6 -83.5(14)
C1 Ta1 N2 C6 149.1(16)
C6 N2 C1 N1 -175.6(8)
C6A N2 C1 N1 173.2(10)
Ta1 N2 C1 N1 -12.8(6)
C6 N2 C1 C2 -0.2(12)
C6A N2 C1 C2 -11.4(15)
Ta1 N2 C1 C2 162.6(7)
C6 N2 C1 Ta1 -162.8(8)
C6A N2 C1 Ta1 -174.0(12)
C3 N1 C1 N2 -177.7(6)
Ta1 N1 C1 N2 13.2(6)
C3 N1 C1 C2 6.9(11)
Ta1 N1 C1 C2 -162.3(7)
C3 N1 C1 Ta1 169.2(8)
N1 Ta1 C1 N2 -165.5(7)
C9 Ta1 C1 N2 150.5(4)
C10 Ta1 C1 N2 59.4(5)
C16 Ta1 C1 N2 -113.1(4)
C15 Ta1 C1 N2 -79.9(8)
C17 Ta1 C1 N2 -89.4(4)
C19 Ta1 C1 N2 -35.5(5)
C18 Ta1 C1 N2 -54.9(4)
N2 Ta1 C1 N1 165.5(7)
C9 Ta1 C1 N1 -43.9(5)
C10 Ta1 C1 N1 -135.1(4)
C16 Ta1 C1 N1 52.5(5)
C15 Ta1 C1 N1 85.6(8)
C17 Ta1 C1 N1 76.1(5)
C19 Ta1 C1 N1 130.1(4)
C18 Ta1 C1 N1 110.6(5)
N1 Ta1 C1 C2 91(3)
N2 Ta1 C1 C2 -104(3)
C9 Ta1 C1 C2 47(3)
C10 Ta1 C1 C2 -44(3)
C16 Ta1 C1 C2 143(3)
C15 Ta1 C1 C2 176(2)
C17 Ta1 C1 C2 167(3)
C19 Ta1 C1 C2 -139(3)
C18 Ta1 C1 C2 -159(3)
C1 N1 C3 C4 147.9(9)
Ta1 N1 C3 C4 -50.9(13)
C1 N1 C3 C5 -87.2(10)
Ta1 N1 C3 C5 74.0(10)
C1 N2 C6 C7 -75.5(13)
Ta1 N2 C6 C7 139.0(13)
C1 N2 C6 C8 162.9(10)
Ta1 N2 C6 C8 17(2)
N1 Ta1 C10 C11 26.6(7)
N2 Ta1 C10 C11 78.7(6)
C9 Ta1 C10 C11 -56.1(6)
C16 Ta1 C10 C11 -134.4(6)
C15 Ta1 C10 C11 -141.2(6)
C17 Ta1 C10 C11 -177.1(5)
C19 Ta1 C10 C11 -174.5(6)
C18 Ta1 C10 C11 164.6(6)
C1 Ta1 C10 C11 52.9(6)
Ta1 C10 C11 C13 90.4(7)
Ta1 C10 C11 C14 -150.3(6)
Ta1 C10 C11 C12 -31.4(10)
N1 Ta1 C15 C19 120.6(4)
N2 Ta1 C15 C19 14.7(5)
C9 Ta1 C15 C19 -161.1(4)
C10 Ta1 C15 C19 -75.5(4)
C16 Ta1 C15 C19 114.3(5)
C17 Ta1 C15 C19 76.9(4)
C18 Ta1 C15 C19 36.2(4)
C1 Ta1 C15 C19 65.7(8)
N1 Ta1 C15 C16 6.3(5)
N2 Ta1 C15 C16 -99.6(5)
C9 Ta1 C15 C16 84.6(4)
C10 Ta1 C15 C16 170.2(4)
C17 Ta1 C15 C16 -37.4(4)
C19 Ta1 C15 C16 -114.3(5)
C18 Ta1 C15 C16 -78.1(4)
C1 Ta1 C15 C16 -48.6(8)
N1 Ta1 C15 C20 -116.0(7)
N2 Ta1 C15 C20 138.1(6)
C9 Ta1 C15 C20 -37.8(7)
C10 Ta1 C15 C20 47.9(7)
C16 Ta1 C15 C20 -122.3(8)
C17 Ta1 C15 C20 -159.7(7)
C19 Ta1 C15 C20 123.4(8)
C18 Ta1 C15 C20 159.6(8)
C1 Ta1 C15 C20 -170.9(7)
C19 C15 C16 C17 -0.6(6)
C20 C15 C16 C17 -172.6(6)
Ta1 C15 C16 C17 67.0(4)
C19 C15 C16 C21 169.2(5)
C20 C15 C16 C21 -2.8(9)
Ta1 C15 C16 C21 -123.2(6)
C19 C15 C16 Ta1 -67.6(4)
C20 C15 C16 Ta1 120.4(6)
N1 Ta1 C16 C17 69.4(5)
N2 Ta1 C16 C17 4.4(5)
C9 Ta1 C16 C17 153.6(4)
C10 Ta1 C16 C17 -126.7(4)
C15 Ta1 C16 C17 -114.7(6)
C19 Ta1 C16 C17 -77.0(4)
C18 Ta1 C16 C17 -37.2(4)
C1 Ta1 C16 C17 44.5(5)
N1 Ta1 C16 C15 -175.9(3)
N2 Ta1 C16 C15 119.1(4)
C9 Ta1 C16 C15 -91.7(4)
C10 Ta1 C16 C15 -12.0(5)
C17 Ta1 C16 C15 114.7(6)
C19 Ta1 C16 C15 37.7(3)
C18 Ta1 C16 C15 77.5(4)
C1 Ta1 C16 C15 159.2(3)
N1 Ta1 C16 C21 -53.7(7)
N2 Ta1 C16 C21 -118.7(6)
C9 Ta1 C16 C21 30.5(6)
C10 Ta1 C16 C21 110.2(6)
C15 Ta1 C16 C21 122.2(8)
C17 Ta1 C16 C21 -123.1(8)
C19 Ta1 C16 C21 159.9(7)
C18 Ta1 C16 C21 -160.3(7)
C1 Ta1 C16 C21 -78.6(7)
C15 C16 C17 C18 0.6(7)
C21 C16 C17 C18 -169.2(6)
Ta1 C16 C17 C18 66.4(4)
C15 C16 C17 C22 175.8(6)
C21 C16 C17 C22 5.9(11)
Ta1 C16 C17 C22 -118.4(7)
C15 C16 C17 Ta1 -65.8(4)
C21 C16 C17 Ta1 124.3(6)
N1 Ta1 C17 C16 -116.3(4)
N2 Ta1 C17 C16 -176.8(4)
C9 Ta1 C17 C16 -28.7(5)
C10 Ta1 C17 C16 82.8(5)
C15 Ta1 C17 C16 38.3(4)
C19 Ta1 C17 C16 79.6(4)
C18 Ta1 C17 C16 115.3(6)
C1 Ta1 C17 C16 -145.9(4)
N1 Ta1 C17 C18 128.5(4)
N2 Ta1 C17 C18 68.0(4)
C9 Ta1 C17 C18 -144.0(4)
C10 Ta1 C17 C18 -32.5(6)
C16 Ta1 C17 C18 -115.3(6)
C15 Ta1 C17 C18 -76.9(4)
C19 Ta1 C17 C18 -35.7(4)
C1 Ta1 C17 C18 98.9(4)
N1 Ta1 C17 C22 6.6(7)
N2 Ta1 C17 C22 -53.9(7)
C9 Ta1 C17 C22 94.2(7)
C10 Ta1 C17 C22 -154.3(6)
C16 Ta1 C17 C22 122.9(9)
C15 Ta1 C17 C22 161.2(8)
C19 Ta1 C17 C22 -157.5(8)
C18 Ta1 C17 C22 -121.9(8)
C1 Ta1 C17 C22 -23.0(7)
C16 C17 C18 C19 -0.4(7)
C22 C17 C18 C19 -175.8(6)
Ta1 C17 C18 C19 63.7(4)
C16 C17 C18 C23 172.3(6)
C22 C17 C18 C23 -3.0(10)
Ta1 C17 C18 C23 -123.6(6)
C16 C17 C18 Ta1 -64.1(4)
C22 C17 C18 Ta1 120.6(7)
N1 Ta1 C18 C19 -175.5(4)
N2 Ta1 C18 C19 128.9(4)
C9 Ta1 C18 C19 -63.8(6)
C10 Ta1 C18 C19 40.6(4)
C16 Ta1 C18 C19 -79.8(4)
C15 Ta1 C18 C19 -37.5(3)
C17 Ta1 C18 C19 -117.4(5)
C1 Ta1 C18 C19 153.5(4)
N1 Ta1 C18 C17 -58.0(4)
N2 Ta1 C18 C17 -113.6(4)
C9 Ta1 C18 C17 53.7(6)
C10 Ta1 C18 C17 158.0(4)
C16 Ta1 C18 C17 37.6(4)
C15 Ta1 C18 C17 80.0(4)
C19 Ta1 C18 C17 117.4(5)
C1 Ta1 C18 C17 -89.1(4)
N1 Ta1 C18 C23 59.5(8)
N2 Ta1 C18 C23 3.9(7)
C9 Ta1 C18 C23 171.2(7)
C10 Ta1 C18 C23 -84.5(7)
C16 Ta1 C18 C23 155.1(8)
C15 Ta1 C18 C23 -162.5(9)
C17 Ta1 C18 C23 117.5(9)
C19 Ta1 C18 C23 -125.0(9)
C1 Ta1 C18 C23 28.4(7)
C17 C18 C19 C15 0.1(7)
C23 C18 C19 C15 -172.2(6)
Ta1 C18 C19 C15 62.9(4)
C17 C18 C19 C24 174.1(6)
C23 C18 C19 C24 1.8(11)
Ta1 C18 C19 C24 -123.1(6)
C17 C18 C19 Ta1 -62.8(4)
C23 C18 C19 Ta1 124.9(7)
C16 C15 C19 C18 0.3(6)
C20 C15 C19 C18 172.4(6)
Ta1 C15 C19 C18 -65.2(4)
C16 C15 C19 C24 -173.7(6)
C20 C15 C19 C24 -1.6(9)
Ta1 C15 C19 C24 120.8(6)
C16 C15 C19 Ta1 65.5(4)
C20 C15 C19 Ta1 -122.4(6)
N1 Ta1 C19 C18 7.4(6)
N2 Ta1 C19 C18 -54.1(4)
C9 Ta1 C19 C18 137.4(4)
C10 Ta1 C19 C18 -141.5(4)
C16 Ta1 C19 C18 77.6(4)
C15 Ta1 C19 C18 116.1(5)
C17 Ta1 C19 C18 36.4(4)
C1 Ta1 C19 C18 -36.3(5)
N1 Ta1 C19 C15 -108.6(5)
N2 Ta1 C19 C15 -170.2(3)
C9 Ta1 C19 C15 21.3(4)
C10 Ta1 C19 C15 102.4(4)
C16 Ta1 C19 C15 -38.5(4)
C17 Ta1 C19 C15 -79.7(4)
C18 Ta1 C19 C15 -116.1(5)
C1 Ta1 C19 C15 -152.4(4)
N1 Ta1 C19 C24 130.6(6)
N2 Ta1 C19 C24 69.0(7)
C9 Ta1 C19 C24 -99.5(7)
C10 Ta1 C19 C24 -18.4(6)
C16 Ta1 C19 C24 -159.3(7)
C15 Ta1 C19 C24 -120.8(8)
C17 Ta1 C19 C24 159.5(7)
C18 Ta1 C19 C24 123.1(8)
C1 Ta1 C19 C24 86.8(7)
